data_4350210
loop_
_publ_author_name
'Taquet, Jean-Philippe'
'Siri, Olivier'
'Braunstein, Pierre'
'Welter, Richard'

_publ_section_title
;
 Dinuclear nickel and palladium complexes with bridging
 2,5-diamino-1,4-benzoquinonediimines: synthesis, structures, and
 catalytic oligomerization of ethylene.
;
_journal_issue 12
_journal_name_full 'Inorganic chemistry'
_journal_page_first 4668
_journal_page_last 4676
_journal_paper_doi 10.1021/ic060019o
_journal_volume 45
_journal_year 2006
_chemical_formula_moiety 'C42 H68 N4 Pt2'
_chemical_formula_sum 'C42 H68 N4 Pt2'
_chemical_formula_weight 1019.22
_space_group_IT_number 14
_space_group_name_Hall '-P 2ybc'
_space_group_name_H-M_alt 'P 1 21/c 1'
_symmetry_cell_setting monoclinic
_symmetry_space_group_name_Hall '-P 2ybc'
_symmetry_space_group_name_H-M 'P 1 21/c 1'
_cell_angle_alpha 90
_cell_angle_beta 117.474(5)
_cell_angle_gamma 90
_cell_formula_units_Z 2
_cell_length_a 9.829(1)
_cell_length_b 22.615(1)
_cell_length_c 10.618(1)
_cell_measurement_reflns_used 12114
_cell_measurement_temperature 173
_cell_measurement_theta_max 28.3
_cell_measurement_theta_min 1.4
_cell_volume 2094.0(3)
_computing_publication_material CIFGEN_IN_OpenMoleN_(_1997)
_computing_structure_refinement LSFM_OpenMoleN_(_1997)
_computing_structure_solution Direct_methods_(SIR,_Burla_et_al.,_1989)
_diffrn_ambient_temperature 173
_diffrn_measured_fraction_theta_full 0.980
_diffrn_measured_fraction_theta_max 0.980
_diffrn_measurement_details
;
  12114 reflections were collected using program Collect
 ("Collect" Data collection software, Nonius B.V., 1998)
 The conditions were as follow : crystal to detector distance =  36. mm.
 Scan angle =  2.0 deg 1 scans of   30 sec per frame.
 Data collection was divided into  1 set(s)
 with the following starting angles and number of frames :

 Set 1 Theta =   -6.40 Omega =    0.00 Kappa =    0.00   91 frames
 Friedel pairs were averaged. Internal R = 0.07
;
_diffrn_measurement_device_type KappaCCD
_diffrn_measurement_method '\p scans'
_diffrn_radiation_monochromator graphite
_diffrn_radiation_type Mo-K\a
_diffrn_radiation_wavelength 0.71073
_diffrn_reflns_av_R_equivalents 0.070
_diffrn_reflns_av_sigmaI/netI 0.333
_diffrn_reflns_limit_h_max 13
_diffrn_reflns_limit_h_min 0
_diffrn_reflns_limit_k_max 30
_diffrn_reflns_limit_k_min 0
_diffrn_reflns_limit_l_max 11
_diffrn_reflns_limit_l_min -12
_diffrn_reflns_number 12114
_diffrn_reflns_theta_full 27.27
_diffrn_reflns_theta_max 28.27
_diffrn_reflns_theta_min 2.5
_diffrn_source xray_tube
_diffrn_standards_decay_% 0
_exptl_absorpt_coefficient_mu 6.705
_exptl_absorpt_correction_T_max 0.398
_exptl_absorpt_correction_T_min 0.273
_exptl_absorpt_correction_type refdelf_(Walker_&_Stuart,_1983)
_exptl_crystal_colour green
_exptl_crystal_density_diffrn 1.62
_exptl_crystal_density_method none
_exptl_crystal_description prism
_exptl_crystal_F_000 1008
_exptl_crystal_size_max 0.20
_exptl_crystal_size_mid 0.16
_exptl_crystal_size_min 0.15
_refine_diff_density_max 1.798
_refine_diff_density_min -1.475
_refine_ls_extinction_method none
_refine_ls_goodness_of_fit_all 1.431
_refine_ls_goodness_of_fit_ref 1.354
_refine_ls_hydrogen_treatment noref
_refine_ls_matrix_type full
_refine_ls_number_constraints 12
_refine_ls_number_parameters 205
_refine_ls_number_reflns 3184
_refine_ls_number_restraints 0
_refine_ls_R_factor_all 0.086
_refine_ls_R_factor_gt 0.048
_refine_ls_shift/esd_mean 0.000
_refine_ls_shift/su_max 0.002
_refine_ls_structure_factor_coef F
_refine_ls_weighting_scheme sigma
_refine_ls_wR_factor_all 0.168
_refine_ls_wR_factor_ref 0.072
_reflns_number_gt 3184
_reflns_number_total 4933
_reflns_threshold_expression >3.0\s(I)
_cod_data_source_file ic060019osi20060105_101536.cif
_cod_data_source_block st632
_cod_database_code 4350210

loop_
_symmetry_equiv_pos_as_xyz
x,y,z
-x,1/2+y,1/2-z
-x,-y,-z
+x,1/2-y,1/2+z

loop_
_atom_site_label
_atom_site_fract_x
_atom_site_fract_y
_atom_site_fract_z
_atom_site_U_iso_or_equiv
_atom_site_adp_type
_atom_site_calc_flag
_atom_site_calc_attached_atom
_atom_site_type_symbol
PT 0.13413(4) 0.10092(2) 0.91731(3) 0.0328(2) Uani ? ? Pt
N1 0.3550(7) 0.0859(3) 1.0789(6) 0.030(3) Uani ? ? N
C1 0.4320(8) 0.0438(4) 1.0504(7) 0.025(3) Uani ? ? C
C2 0.3620(8) 0.0282(3) 0.8930(7) 0.023(3) Uani ? ? C
C3 0.5652(9) 0.0145(4) 1.1459(8) 0.032(4) Uani ? ? C
N2 0.2348(7) 0.0571(3) 0.8091(6) 0.028(3) Uani ? ? N
C4 0.422(1) 0.1121(4) 1.2193(8) 0.037(4) Uani ? ? C
C5 0.525(1) 0.1662(4) 1.2399(8) 0.042(4) Uani ? ? C
C6 0.449(2) 0.2092(5) 1.117(2) 0.085(8) Uani ? ? C
C7 0.675(1) 0.1503(6) 1.243(2) 0.088(6) Uani ? ? C
C8 0.547(1) 0.1984(5) 1.377(2) 0.0876 Uani ? ? C
C9 0.1653(9) 0.0516(4) 0.6561(8) 0.034(4) Uani ? ? C
C10 0.216(1) 0.0989(4) 0.582(1) 0.049(5) Uani ? ? C
C11 0.173(1) 0.1603(5) 0.606(1) 0.104(7) Uani ? ? C
C12 0.388(1) 0.0975(6) 0.637(1) 0.105(7) Uani ? ? C
C13 0.125(2) 0.0876(7) 0.425(1) 0.078(9) Uani ? ? C
C14 0.044(1) 0.1573(4) 1.0227(8) 0.041(5) Uani ? ? C
C15 0.025(2) 0.1014(5) 1.055(1) 0.074(8) Uani ? ? C
C16 -0.127(1) 0.0675(7) 0.993(1) 0.101(7) Uani ? ? C
C17 -0.206(1) 0.0542(6) 0.851(1) 0.075(5) Uani ? ? C
C18 -0.162(1) 0.0772(6) 0.758(1) 0.0752 Uani ? ? C
C19 -0.080(1) 0.1223(5) 0.7467(9) 0.048(5) Uani ? ? C
C20 -0.127(1) 0.1846(5) 0.772(1) 0.067(7) Uani ? ? C
C21 -0.077(2) 0.1972(6) 0.920(1) 0.066(7) Uani ? ? C
H1 0.6079 0.0248 1.2435 0.0432 Uiso calc C3 H
H2 0.4818 0.0827 1.2857 0.0458 Uiso calc C4 H
H3 0.3405 0.1239 1.2385 0.0458 Uiso calc C4 H
H4 0.5149 0.2422 1.1322 0.1362 Uiso calc C6 H
H5 0.4311 0.1900 1.0312 0.1362 Uiso calc C6 H
H6 0.3547 0.2223 1.1112 0.1362 Uiso calc C6 H
H7 0.7340 0.1851 1.2561 0.1475 Uiso calc C7 H
H8 0.7294 0.1238 1.3194 0.1475 Uiso calc C7 H
H9 0.6560 0.1320 1.1562 0.1475 Uiso calc C7 H
H10 0.6108 0.2321 1.3925 0.1473 Uiso calc C8 H
H11 0.4505 0.2105 1.3677 0.1473 Uiso calc C8 H
H12 0.5946 0.1722 1.4558 0.1473 Uiso calc C8 H
H13 0.0573 0.0543 0.6196 0.0445 Uiso calc C9 H
H14 0.1911 0.0138 0.6341 0.0445 Uiso calc C9 H
H15 0.2054 0.1883 0.5587 0.1333 Uiso calc C11 H
H16 0.0644 0.1626 0.5687 0.1333 Uiso calc C11 H
H17 0.2204 0.1686 0.7044 0.1333 Uiso calc C11 H
H18 0.4172 0.1269 0.5898 0.1336 Uiso calc C12 H
H19 0.4376 0.1051 0.7360 0.1336 Uiso calc C12 H
H20 0.4180 0.0597 0.6193 0.1336 Uiso calc C12 H
H21 0.1526 0.1158 0.3740 0.1131 Uiso calc C13 H
H22 0.1464 0.0490 0.4036 0.1131 Uiso calc C13 H
H23 0.0188 0.0910 0.3974 0.1131 Uiso calc C13 H
H24 0.1451 0.1730 1.0702 0.0555 Uiso calc C14 H
H25 0.1140 0.0812 1.1220 0.1027 Uiso calc C15 H
H26 -0.1952 0.0903 1.0151 0.1210 Uiso calc C16 H
H27 -0.1069 0.0309 1.0426 0.1210 Uiso calc C16 H
H28 -0.2926 0.0287 0.8178 0.1077 Uiso calc C17 H
H29 -0.0886 0.1254 0.6541 0.0640 Uiso calc C19 H
H30 -0.2019 0.0540 0.6739 0.1073 Uiso calc C18 H
H31 -0.2358 0.1874 0.7228 0.0993 Uiso calc C20 H
H32 -0.0836 0.2130 0.7355 0.0993 Uiso calc C20 H
H33 -0.0383 0.2365 0.9375 0.0989 Uiso calc C21 H
H34 -0.1639 0.1946 0.9365 0.0989 Uiso calc C21 H

loop_
_atom_site_aniso_label
_atom_site_aniso_U_11
_atom_site_aniso_U_22
_atom_site_aniso_U_33
_atom_site_aniso_U_12
_atom_site_aniso_U_13
_atom_site_aniso_U_23
_atom_site_aniso_type_symbol
PT 0.0232(1) 0.0396(2) 0.0386(2) 0.0078(1) 0.0124(1) 0.0009(1) Pt
N1 0.021(3) 0.035(4) 0.036(4) 0.005(3) 0.008(2) -0.001(3) N
C1 0.019(3) 0.032(4) 0.027(3) -0.003(3) 0.008(2) -0.002(3) C
C2 0.025(3) 0.024(4) 0.020(3) 0.002(3) 0.013(2) 0.001(3) C
C3 0.026(4) 0.036(4) 0.034(4) 0.004(3) 0.010(3) 0.001(3) C
N2 0.027(3) 0.037(4) 0.022(3) 0.003(3) 0.011(2) -0.003(3) N
C4 0.049(4) 0.029(4) 0.036(4) 0.005(3) 0.026(3) -0.001(3) C
C5 0.046(4) 0.048(5) 0.033(4) -0.016(4) 0.017(3) -0.013(4) C
C6 0.082(9) 0.057(7) 0.13(1) -0.019(6) 0.013(7) 0.040(6) C
C7 0.060(5) 0.050(5) 0.228(9) -0.024(4) 0.064(5) -0.023(6) C
C8 0.0597 0.0492 0.2284 -0.0235 0.0643 -0.0227 C
C9 0.032(4) 0.044(5) 0.027(3) 0.002(4) 0.014(2) 0.001(3) C
C10 0.045(5) 0.052(6) 0.051(5) 0.007(4) 0.016(4) 0.023(4) C
C11 0.066(8) 0.148(6) 0.116(6) 0.022(6) 0.062(5) 0.089(5) C
C12 0.066(6) 0.15(1) 0.116(5) 0.022(6) 0.062(4) 0.089(5) C
C13 0.11(1) 0.10(1) 0.043(6) 0.017(7) 0.029(6) 0.024(5) C
C14 0.034(4) 0.045(5) 0.043(4) 0.007(4) 0.013(3) -0.004(4) C
C15 0.072(9) 0.079(9) 0.072(7) -0.006(6) 0.021(6) 0.002(6) C
C16 0.088(6) 0.11(1) 0.108(7) -0.035(7) 0.067(4) -0.008(7) C
C17 0.052(5) 0.081(6) 0.101(6) -0.022(4) 0.024(4) 0.004(5) C
C18 0.0520 0.0803 0.1016 -0.0220 0.0237 0.0043 C
C19 0.038(5) 0.065(6) 0.044(4) 0.007(5) 0.018(3) 0.000(5) C
C20 0.094(8) 0.037(6) 0.085(7) 0.028(5) 0.030(6) 0.010(5) C
C21 0.094(8) 0.036(7) 0.085(6) 0.028(6) 0.030(6) 0.010(6) C

loop_
_atom_type_symbol
_atom_type_scat_dispersion_real
_atom_type_scat_dispersion_imag
_atom_type_scat_source
C 0.002 0.002 International_Tables_Vol_IV_Table_2.3.1
H 0.000 0.000 International_Tables_Vol_IV_Table_2.3.1
N 0.004 0.003 International_Tables_Vol_IV_Table_2.3.1
Pt -2.352 8.388 International_Tables_Vol_IV_Table_2.3.1

loop_
_geom_angle_atom_site_label_1
_geom_angle_atom_site_label_2
_geom_angle_atom_site_label_3
_geom_angle
_geom_angle_site_symmetry_1
_geom_angle_site_symmetry_3
N1 PT N2 78.3(3) . .
N1 PT C14 101.0(3) . .
N1 PT C15 95.5(5) . .
N1 PT C19 174.6(4) . .
N2 PT C14 171.8(4) . .
N2 PT C15 151.7(4) . .
N2 PT C19 100.1(4) . .
C14 PT C15 36.3(4) . .
C14 PT C19 79.8(4) . .
C15 PT C19 88.3(5) . .
PT N1 C1 114.5(6) . .
PT N1 C4 125.9(6) . .
C1 N1 C4 119.3(7) . .
N1 C1 C2 113.4(7) . .
N1 C1 C3 127.7(8) . .
C2 C1 C3 118.8(7) . .
C1 C2 C3 117.2(7) . 3_657
C1 C2 N2 115.5(7) . .
C3 C2 N2 127.2(7) 3_657 .
C1 C3 C2 123.9(8) . 3_657
PT N2 C2 113.9(5) . .
PT N2 C9 124.2(6) . .
C2 N2 C9 121.5(7) . .
N1 C4 C5 115.4(8) . .
C4 C5 C6 111.0(9) . .
C4 C5 C7 112(1) . .
C4 C5 C8 107.8(9) . .
C6 C5 C7 105(1) . .
C6 C5 C8 107(1) . .
C7 C5 C8 112(1) . .
N2 C9 C10 114.7(8) . .
C9 C10 C11 111(1) . .
C9 C10 C12 110.8(9) . .
C9 C10 C13 106(1) . .
C11 C10 C12 107(1) . .
C11 C10 C13 105(1) . .
C12 C10 C13 114(1) . .
PT C14 C15 73.3(9) . .
PT C14 C21 111.1(8) . .
C15 C14 C21 126(1) . .
PT C15 C14 70.4(8) . .
PT C15 C16 113(1) . .
C14 C15 C16 125(1) . .
C15 C16 C17 121(1) . .
C16 C17 C18 120(1) . .
C17 C18 C19 140(1) . .
PT C19 C18 98.8(9) . .
PT C19 C20 108.8(8) . .
C18 C19 C20 115(1) . .
C19 C20 C21 113(1) . .
C14 C21 C20 115(1) . .

loop_
_geom_bond_atom_site_label_1
_geom_bond_atom_site_label_2
_geom_bond_distance
_geom_bond_site_symmetry_2
PT N1 2.082(7) .
PT N2 2.082(7) .
PT C14 2.14(1) .
PT C15 2.17(2) .
PT C19 2.10(1) .
N1 C1 1.33(1) .
N1 C4 1.45(1) .
C1 C2 1.53(1) .
C1 C3 1.40(1) .
C2 C3 1.37(1) 3_657
C2 N2 1.33(1) .
N2 C9 1.45(1) .
C4 C5 1.54(1) .
C5 C6 1.52(2) .
C5 C7 1.50(2) .
C5 C8 1.55(2) .
C9 C10 1.55(1) .
C10 C11 1.51(2) .
C10 C12 1.51(2) .
C10 C13 1.51(2) .
C14 C15 1.34(2) .
C14 C21 1.49(2) .
C15 C16 1.54(2) .
C16 C17 1.38(2) .
C17 C18 1.35(2) .
C18 C19 1.34(2) .
C19 C20 1.54(2) .
C20 C21 1.44(2) .
